data_1567972
loop_
_publ_author_name
'Ranieri, Davide'
'Santanni, Fabio'
'Privitera, Alberto'
'Albino, Andrea'
'Salvadori, Enrico'
'Chiesa, Mario'
'Totti, Federico'
'Sorace, Lorenzo'
'Sessoli, Roberta'

_publ_section_title
;
 An exchange coupled <i>meso</i>-<i>meso</i> linked vanadyl porphyrin
 dimer for quantum information processing.
;
_journal_issue 1
_journal_name_full 'Chemical science'
_journal_page_first 61
_journal_page_last 69
_journal_paper_doi 10.1039/d2sc04969d
_journal_volume 14
_journal_year 2022
_chemical_formula_moiety 'C76 H46 N8 O2 V2, 3(C7)'
_chemical_formula_sum 'C97 H46 N8 O2 V2'
_chemical_formula_weight 1457.34
_chemical_name_common '[VO(TrPP)]2(C7H8)3'
_chemical_name_systematic
'((m2-5,5',10,10',15,15'-triphenyl-20,20'-bisporphyrinato)-di-oxovanadium(iv)) toluene tris-solvate'
_space_group_crystal_system monoclinic
_space_group_IT_number 15
_space_group_name_Hall '-C 2yc'
_space_group_name_H-M_alt 'C 1 2/c 1'
_atom_sites_solution_hydrogens geom
_audit_creation_date 2022-04-28
_audit_creation_method
;
Olex2 1.3
(compiled Nov 21 2019 18:26:39 for OlexSys, GUI svn.r6003)
;
_audit_update_record
;
2022-08-23 deposited with the CCDC.	2022-11-14 downloaded from the CCDC.
;
_cell_angle_alpha 90
_cell_angle_beta 96.942(2)
_cell_angle_gamma 90
_cell_formula_units_Z 4
_cell_length_a 29.2955(12)
_cell_length_b 11.3883(5)
_cell_length_c 22.5512(9)
_cell_measurement_reflns_used 9798
_cell_measurement_temperature 100
_cell_measurement_theta_max 68.54
_cell_measurement_theta_min 3.95
_cell_volume 7468.5(5)
_computing_molecular_graphics 'Olex2 1.3 (Dolomanov et al., 2009)'
_computing_publication_material 'Olex2 1.3 (Dolomanov et al., 2009)'
_computing_structure_refinement 'SHELXL 2018/3 (Sheldrick, 2015)'
_computing_structure_solution 'SHELXT 2018/2 (Sheldrick, 2018)'
_diffrn_ambient_temperature 100.0
_diffrn_measured_fraction_theta_full 0.999
_diffrn_measured_fraction_theta_max 0.999
_diffrn_measurement_device_type 'Bruker APEX-II CCD'
_diffrn_measurement_method '\f and \w scans'
_diffrn_radiation_type CuK\a
_diffrn_radiation_wavelength 1.54178
_diffrn_reflns_av_R_equivalents 0.0616
_diffrn_reflns_av_unetI/netI 0.0325
_diffrn_reflns_Laue_measured_fraction_full 0.999
_diffrn_reflns_Laue_measured_fraction_max 0.999
_diffrn_reflns_limit_h_max 35
_diffrn_reflns_limit_h_min -34
_diffrn_reflns_limit_k_max 13
_diffrn_reflns_limit_k_min -13
_diffrn_reflns_limit_l_max 27
_diffrn_reflns_limit_l_min -27
_diffrn_reflns_number 55565
_diffrn_reflns_point_group_measured_fraction_full 0.999
_diffrn_reflns_point_group_measured_fraction_max 0.999
_diffrn_reflns_theta_full 67.679
_diffrn_reflns_theta_max 68.563
_diffrn_reflns_theta_min 3.039
_exptl_absorpt_coefficient_mu 2.557
_exptl_absorpt_correction_T_max 0.7531
_exptl_absorpt_correction_T_min 0.5836
_exptl_absorpt_correction_type multi-scan
_exptl_absorpt_process_details
;
SADABS-2016/2 (Bruker,2016/2) was used for absorption correction.
wR2(int) was 0.1432 before and 0.0865 after correction.
The Ratio of minimum to maximum transmission is 0.7749.
The \l/2 correction factor is Not present.
;
_exptl_crystal_colour 'clear red/purple'
_exptl_crystal_colour_lustre clear
_exptl_crystal_colour_modifier orange
_exptl_crystal_colour_primary red
_exptl_crystal_density_diffrn 1.296
_exptl_crystal_description prismatic
_exptl_crystal_F_000 2984
_exptl_crystal_preparation 'slow evaporation of Toluene from sephadex gel'
_exptl_crystal_recrystallization_method 'obtained by slow evaporation of a toluene/MeOH mixture in Sephadex gel'
_exptl_crystal_size_max 0.5
_exptl_crystal_size_mid 0.5
_exptl_crystal_size_min 0.2
_refine_diff_density_max 0.666
_refine_diff_density_min -0.499
_refine_diff_density_rms 0.069
_refine_ls_extinction_method none
_refine_ls_goodness_of_fit_ref 1.104
_refine_ls_hydrogen_treatment constr
_refine_ls_matrix_type full
_refine_ls_number_parameters 559
_refine_ls_number_reflns 6867
_refine_ls_number_restraints 0
_refine_ls_restrained_S_all 1.104
_refine_ls_R_factor_all 0.0665
_refine_ls_R_factor_gt 0.0638
_refine_ls_shift/su_max 0.001
_refine_ls_shift/su_mean 0.000
_refine_ls_structure_factor_coef Fsqd
_refine_ls_weighting_details 'w=1/[\s^2^(Fo^2^)+(0.0583P)^2^+30.8756P] where P=(Fo^2^+2Fc^2^)/3'
_refine_ls_weighting_scheme calc
_refine_ls_wR_factor_gt 0.1636
_refine_ls_wR_factor_ref 0.1655
_reflns_Friedel_coverage 0.000
_reflns_number_gt 6476
_reflns_number_total 6867
_reflns_threshold_expression 'I > 2\s(I)'
_cod_data_source_file d2sc04969d2.cif
_cod_data_source_block m-VOTrPP2
_cod_depositor_comments 'Adding full bibliography for 1567970--1567972.cif.'
_cod_database_code 1567972
_shelx_shelxl_version_number 2018/3
_shelx_space_group_comment
;
The symmetry employed for this shelxl refinement is uniquely defined
by the following loop, which should always be used as a source of
symmetry information in preference to the above space-group names.
They are only intended as comments.
;
_shelx_estimated_absorpt_t_max 0.629
_shelx_estimated_absorpt_t_min 0.184
_olex2_refinement_description
;
1. Fixed Uiso
 At 1.2 times of:
  All C(H) groups
2. Others
 Fixed Sof: V2(0.85) O2(0.85) C45(0.5) C46(0.5) C48(0.5) V1(0.15) O1(0.15)
 C54(0.5) C49(0.5) C51(0.5) C53(0.5) C52(0.5) C44(0.5) C40(0.5) C42(0.5)
3.a Aromatic/amide H refined with riding coordinates:
 C25(H25), C15(H15), C19(H19), C14(H14), C3(H3), C4(H4), C26(H26), C36(H36),
 C20(H20), C11(H11), C37(H37), C9(H9), C12(H12), C8(H8), C10(H10), C21(H21),
 C23(H23), C22(H22), C34(H34), C32(H32), C30(H30), C31(H31), C33(H33)
;
_olex2_submission_special_instructions 'No special instructions were received'

loop_
_space_group_symop_operation_xyz
'x, y, z'
'-x, y, -z+1/2'
'x+1/2, y+1/2, z'
'-x+1/2, y+1/2, -z+1/2'
'-x, -y, -z'
'x, -y, z-1/2'
'-x+1/2, -y+1/2, -z'
'x+1/2, -y+1/2, z-1/2'

loop_
_atom_site_label
_atom_site_type_symbol
_atom_site_fract_x
_atom_site_fract_y
_atom_site_fract_z
_atom_site_U_iso_or_equiv
_atom_site_adp_type
_atom_site_occupancy
_atom_site_site_symmetry_order
_atom_site_calc_flag
_atom_site_refinement_flags_posn
_atom_site_refinement_flags_adp
_atom_site_refinement_flags_occupancy
_atom_site_disorder_assembly
_atom_site_disorder_group
V2 V 0.38021(2) 0.44605(5) 0.62845(2) 0.01995(17) Uani 0.85 1 d . . P . .
N2 N 0.32159(8) 0.5512(2) 0.61463(10) 0.0217(5) Uani 1 1 d . . . . .
O2 O 0.36331(8) 0.3280(2) 0.65658(10) 0.0246(5) Uani 0.85 1 d . . P . .
N3 N 0.37016(8) 0.4165(2) 0.53728(10) 0.0222(5) Uani 1 1 d . . . . .
N4 N 0.44907(8) 0.4173(2) 0.62478(10) 0.0239(5) Uani 1 1 d . . . . .
N1 N 0.40010(8) 0.5525(2) 0.70176(10) 0.0216(5) Uani 1 1 d . . . . .
C8 C 0.30334(9) 0.6183(2) 0.65739(12) 0.0226(6) Uani 1 1 d . . . . .
C11 C 0.28718(10) 0.5439(2) 0.56715(12) 0.0226(6) Uani 1 1 d . . . . .
C7 C 0.32603(10) 0.6482(3) 0.71325(12) 0.0237(6) Uani 1 1 d . . . . .
C6 C 0.37147(10) 0.6200(3) 0.73255(12) 0.0248(6) Uani 1 1 d . . . . .
C14 C 0.33232(10) 0.3621(3) 0.44578(12) 0.0276(6) Uani 1 1 d . . . . .
H25 H 0.308535 0.352302 0.413590 0.033 Uiso 1 1 calc R U . . .
C13 C 0.32853(10) 0.4213(3) 0.50110(12) 0.0237(6) Uani 1 1 d . . . . .
C2 C 0.47963(9) 0.4805(3) 0.72658(12) 0.0246(6) Uani 1 1 d . . . . .
C3 C 0.44133(10) 0.5446(3) 0.73826(12) 0.0239(6) Uani 1 1 d . . . . .
C10 C 0.24737(10) 0.6090(3) 0.58004(13) 0.0251(6) Uani 1 1 d . . . . .
H15 H 0.219383 0.618144 0.554423 0.030 Uiso 1 1 calc R U . . .
C16 C 0.39980(10) 0.3557(3) 0.50489(12) 0.0261(6) Uani 1 1 d . . . . .
C28 C 0.21292(10) 0.3904(3) 0.47932(14) 0.0295(7) Uani 1 1 d . . . . .
H19 H 0.219323 0.331339 0.508881 0.035 Uiso 1 1 calc R U . . .
C18 C 0.46786(10) 0.3555(3) 0.58074(13) 0.0265(6) Uani 1 1 d . . . . .
C12 C 0.28923(10) 0.4803(3) 0.51480(12) 0.0231(6) Uani 1 1 d . . . . .
C33 C 0.29919(10) 0.7122(3) 0.75563(12) 0.0252(6) Uani 1 1 d . . . . .
C9 C 0.25740(10) 0.6547(3) 0.63570(13) 0.0259(6) Uani 1 1 d . . . . .
H14 H 0.237743 0.701866 0.656380 0.031 Uiso 1 1 calc R U . . .
C1 C 0.48299(10) 0.4216(3) 0.67293(13) 0.0254(6) Uani 1 1 d . . . . .
C17 C 0.44536(10) 0.3282(3) 0.52441(13) 0.0283(6) Uani 1 1 d . . . . .
C27 C 0.24582(10) 0.4754(3) 0.47224(12) 0.0245(6) Uani 1 1 d . . . . .
C4 C 0.43860(10) 0.6110(3) 0.79216(13) 0.0297(7) Uani 1 1 d . . . . .
H3 H 0.462523 0.621458 0.824102 0.036 Uiso 1 1 calc R U . . .
C5 C 0.39583(11) 0.6551(3) 0.78870(13) 0.0302(7) Uani 1 1 d . . . . .
H4 H 0.383857 0.701495 0.818248 0.036 Uiso 1 1 calc R U . . .
C15 C 0.37592(11) 0.3230(3) 0.44797(13) 0.0311(7) Uani 1 1 d . . . . .
H26 H 0.388570 0.281253 0.417327 0.037 Uiso 1 1 calc R U . . .
C19 C 0.51402(11) 0.3196(3) 0.60220(14) 0.0348(7) Uani 1 1 d . . . . .
H36 H 0.534269 0.276194 0.580658 0.042 Uiso 1 1 calc R U . . .
C29 C 0.17077(11) 0.3907(3) 0.44375(14) 0.0327(7) Uani 1 1 d . . . . .
H20 H 0.148678 0.331557 0.448637 0.039 Uiso 1 1 calc R U . . .
C37 C 0.23896(11) 0.7118(3) 0.81989(13) 0.0330(7) Uani 1 1 d . . . . .
H11 H 0.214413 0.672479 0.835500 0.040 Uiso 1 1 calc R U . . .
C20 C 0.52307(10) 0.3596(3) 0.65901(14) 0.0335(7) Uani 1 1 d . . . . .
H37 H 0.550820 0.348627 0.684883 0.040 Uiso 1 1 calc R U . . .
C35 C 0.28541(12) 0.8832(3) 0.81410(14) 0.0361(7) Uani 1 1 d . . . . .
H9 H 0.293055 0.961422 0.826174 0.043 Uiso 1 1 calc R U . . .
C38 C 0.26362(10) 0.6548(3) 0.77954(13) 0.0287(6) Uani 1 1 d . . . . .
H12 H 0.256174 0.576088 0.768184 0.034 Uiso 1 1 calc R U . . .
C34 C 0.30977(11) 0.8272(3) 0.77317(14) 0.0311(7) Uani 1 1 d . . . . .
H8 H 0.333820 0.867640 0.757030 0.037 Uiso 1 1 calc R U . . .
C36 C 0.25007(11) 0.8255(3) 0.83733(14) 0.0371(8) Uani 1 1 d . . . . .
H10 H 0.233425 0.864010 0.865297 0.045 Uiso 1 1 calc R U . . .
C21 C 0.47244(12) 0.2654(3) 0.48159(14) 0.0376(8) Uani 1 1 d . . . . .
C30 C 0.16108(11) 0.4775(3) 0.40121(15) 0.0392(8) Uani 1 1 d . . . . .
H21 H 0.132133 0.478855 0.377160 0.047 Uiso 1 1 calc R U . . .
C32 C 0.23612(12) 0.5609(3) 0.42890(15) 0.0382(8) Uani 1 1 d . . . . .
H23 H 0.258488 0.618767 0.423083 0.046 Uiso 1 1 calc R U . . .
C31 C 0.19361(13) 0.5620(3) 0.39382(17) 0.0457(9) Uani 1 1 d . . . . .
H22 H 0.186960 0.621603 0.364560 0.055 Uiso 1 1 calc R U . . .
C41 C 0.35983(13) 0.3240(4) 0.9149(2) 0.0508(10) Uani 1 1 d . . . . .
C43 C 0.36800(13) 0.1567(4) 0.8541(2) 0.0509(10) Uani 1 1 d . . . . .
C22 C 0.50523(12) 0.3261(4) 0.45278(15) 0.0440(9) Uani 1 1 d . . . . .
H34 H 0.510242 0.407237 0.460925 0.053 Uiso 1 1 calc R U . . .
C24 C 0.52260(14) 0.1546(4) 0.40200(17) 0.0510(10) Uani 1 1 d . . . . .
H32 H 0.539997 0.116188 0.374820 0.061 Uiso 1 1 calc R U . . .
C26 C 0.46527(15) 0.1489(4) 0.46953(18) 0.0535(10) Uani 1 1 d . . . . .
H30 H 0.443169 0.106622 0.488547 0.064 Uiso 1 1 calc R U . . .
C25 C 0.49122(16) 0.0900(4) 0.4279(2) 0.0617(12) Uani 1 1 d . . . . .
H31 H 0.486611 0.009102 0.418917 0.074 Uiso 1 1 calc R U . . .
C23 C 0.53044(14) 0.2706(4) 0.41276(17) 0.0498(10) Uani 1 1 d . . . . .
H33 H 0.552519 0.312407 0.393455 0.060 Uiso 1 1 calc R U . . .
C47 C 0.38253(15) 0.1378(5) 0.9628(2) 0.0695(15) Uani 1 1 d . . . . .
C39 C 0.34387(16) 0.3426(5) 0.8046(2) 0.0717(15) Uani 1 1 d . . . . .
C45 C 0.35758(18) 0.2783(5) 0.8624(3) 0.0230(11) Uani 0.5 1 d . . P . .
C46 C 0.3794(2) 0.0874(6) 0.9029(4) 0.048(2) Uani 0.5 1 d . . P . .
C48 C 0.3732(2) 0.2487(7) 0.9690(3) 0.0396(16) Uani 0.5 1 d . . P . .
V1 V 0.38750(10) 0.5236(3) 0.61131(13) 0.0181(6) Uani 0.15 1 d . . P . .
O1 O 0.4038(5) 0.6404(12) 0.5821(6) 0.028(3) Uani 0.15 1 d . . P . .
C50 C 0.43507(16) 0.9437(5) 0.7488(2) 0.0686(14) Uani 1 1 d . . . . .
C54 C 0.4840(3) 0.9823(8) 0.7572(3) 0.0425(17) Uani 0.5 1 d . . P . .
C49 C 0.4825(3) 0.9057(10) 0.7557(4) 0.059(2) Uani 0.5 1 d . . P . .
C51 C 0.4235(3) 1.0505(9) 0.7257(3) 0.058(2) Uani 0.5 1 d . . P . .
C53 C 0.4962(3) 1.0920(7) 0.7797(5) 0.066(3) Uani 0.5 1 d . . P . .
C52 C 0.4579(3) 1.1272(9) 0.7122(5) 0.065(2) Uani 0.5 1 d . . P . .
C44 C 0.3572(3) 0.2080(10) 0.8007(4) 0.065(2) Uani 0.5 1 d . . P . .
C40 C 0.3452(3) 0.3851(10) 0.8525(5) 0.068(3) Uani 0.5 1 d . . P . .
C42 C 0.3692(3) 0.2098(10) 0.9092(5) 0.072(3) Uani 0.5 1 d . . P . .

loop_
_atom_site_aniso_label
_atom_site_aniso_U_11
_atom_site_aniso_U_22
_atom_site_aniso_U_33
_atom_site_aniso_U_23
_atom_site_aniso_U_13
_atom_site_aniso_U_12
V2 0.0182(3) 0.0236(4) 0.0164(3) 0.0000(2) -0.0051(2) 0.0002(2)
N2 0.0213(12) 0.0257(12) 0.0164(11) -0.0007(9) -0.0045(9) -0.0005(9)
O2 0.0249(12) 0.0269(12) 0.0206(11) 0.0022(9) -0.0033(9) -0.0017(10)
N3 0.0215(11) 0.0260(12) 0.0174(11) 0.0003(9) -0.0047(9) 0.0002(9)
N4 0.0217(12) 0.0301(13) 0.0183(11) -0.0006(10) -0.0040(9) 0.0010(10)
N1 0.0188(11) 0.0273(12) 0.0169(11) -0.0013(9) -0.0047(9) 0.0009(9)
C8 0.0237(14) 0.0218(13) 0.0212(13) 0.0000(11) -0.0011(11) -0.0006(11)
C11 0.0228(14) 0.0228(14) 0.0206(13) 0.0044(11) -0.0041(11) -0.0030(11)
C7 0.0255(14) 0.0249(14) 0.0199(13) -0.0012(11) -0.0011(11) -0.0002(11)
C6 0.0243(14) 0.0288(15) 0.0202(13) -0.0028(11) -0.0019(11) 0.0007(12)
C14 0.0300(15) 0.0316(16) 0.0180(13) 0.0002(11) -0.0098(11) 0.0004(12)
C13 0.0247(14) 0.0257(14) 0.0184(13) 0.0036(11) -0.0068(11) -0.0014(11)
C2 0.0219(14) 0.0289(15) 0.0208(13) 0.0027(11) -0.0068(12) -0.0018(12)
C3 0.0216(14) 0.0303(15) 0.0181(13) 0.0013(11) -0.0049(11) -0.0019(11)
C10 0.0212(14) 0.0271(15) 0.0249(14) 0.0034(12) -0.0058(11) 0.0021(11)
C16 0.0272(15) 0.0332(16) 0.0166(13) -0.0027(11) -0.0026(11) 0.0014(12)
C28 0.0283(15) 0.0295(16) 0.0283(15) 0.0017(12) -0.0059(12) -0.0027(12)
C18 0.0247(14) 0.0317(16) 0.0220(14) -0.0029(12) -0.0012(11) 0.0021(12)
C12 0.0235(14) 0.0249(14) 0.0188(13) 0.0055(11) -0.0055(11) -0.0012(11)
C33 0.0230(14) 0.0320(15) 0.0189(13) -0.0015(11) -0.0039(11) 0.0059(12)
C9 0.0243(14) 0.0258(14) 0.0263(14) 0.0021(12) -0.0024(11) 0.0024(11)
C1 0.0235(14) 0.0293(15) 0.0214(14) 0.0007(11) -0.0055(11) 0.0013(12)
C17 0.0286(15) 0.0364(17) 0.0192(13) -0.0010(12) -0.0003(11) 0.0042(13)
C27 0.0240(14) 0.0272(14) 0.0203(13) -0.0008(11) -0.0064(11) 0.0015(11)
C4 0.0294(16) 0.0373(17) 0.0194(14) -0.0049(12) -0.0087(11) 0.0001(13)
C5 0.0307(16) 0.0372(17) 0.0208(14) -0.0071(12) -0.0041(12) 0.0031(13)
C15 0.0349(17) 0.0380(17) 0.0185(14) -0.0035(12) -0.0047(12) 0.0037(14)
C19 0.0291(16) 0.0435(19) 0.0297(16) -0.0083(14) -0.0054(13) 0.0107(14)
C29 0.0246(15) 0.0376(18) 0.0338(16) -0.0027(14) -0.0053(12) -0.0047(13)
C37 0.0261(15) 0.0481(19) 0.0236(15) -0.0009(13) -0.0022(12) 0.0058(14)
C20 0.0240(15) 0.0425(18) 0.0305(16) -0.0073(14) -0.0103(12) 0.0096(13)
C35 0.0393(18) 0.0348(18) 0.0314(16) -0.0069(14) -0.0065(14) 0.0076(14)
C38 0.0261(15) 0.0354(17) 0.0228(14) -0.0027(12) -0.0040(12) 0.0020(12)
C34 0.0295(16) 0.0334(17) 0.0287(15) -0.0022(13) -0.0031(12) 0.0042(13)
C36 0.0334(17) 0.050(2) 0.0263(16) -0.0070(14) -0.0036(13) 0.0161(15)
C21 0.0350(17) 0.053(2) 0.0219(15) -0.0070(14) -0.0066(13) 0.0148(15)
C30 0.0286(16) 0.047(2) 0.0372(18) -0.0014(15) -0.0155(14) -0.0015(15)
C32 0.0365(18) 0.0385(18) 0.0350(18) 0.0124(14) -0.0144(14) -0.0080(14)
C31 0.043(2) 0.045(2) 0.042(2) 0.0161(16) -0.0228(16) -0.0041(16)
C41 0.0350(19) 0.047(2) 0.071(3) -0.009(2) 0.0086(18) -0.0027(17)
C43 0.0354(19) 0.053(2) 0.062(3) -0.013(2) -0.0039(18) -0.0049(17)
C22 0.0348(18) 0.065(2) 0.0323(18) 0.0036(17) 0.0053(14) 0.0087(17)
C24 0.046(2) 0.069(3) 0.0370(19) 0.0009(19) 0.0001(16) 0.003(2)
C26 0.056(2) 0.058(3) 0.046(2) -0.0145(19) 0.0038(18) 0.006(2)
C25 0.066(3) 0.051(2) 0.065(3) -0.014(2) -0.005(2) 0.000(2)
C23 0.044(2) 0.069(3) 0.0358(19) 0.0037(18) 0.0040(16) 0.0100(19)
C47 0.043(2) 0.088(4) 0.072(3) 0.036(3) -0.014(2) -0.011(2)
C39 0.046(2) 0.101(4) 0.064(3) 0.039(3) -0.009(2) -0.020(3)
C45 0.016(3) 0.025(3) 0.028(3) 0.004(2) -0.001(2) -0.004(2)
C46 0.025(3) 0.024(3) 0.091(6) 0.010(4) -0.011(4) 0.003(3)
C48 0.020(3) 0.068(5) 0.029(3) -0.003(3) -0.007(2) -0.003(3)
V1 0.0202(15) 0.0194(17) 0.0132(14) 0.0030(13) -0.0037(11) 0.0013(12)
O1 0.031(7) 0.027(7) 0.026(7) 0.000(6) 0.002(6) -0.008(6)
C50 0.047(2) 0.095(4) 0.062(3) 0.011(3) -0.001(2) -0.009(2)
C54 0.044(4) 0.049(4) 0.034(4) 0.003(4) 0.000(3) 0.007(4)
C49 0.052(5) 0.070(6) 0.051(5) 0.018(5) -0.010(4) -0.013(4)
C51 0.046(5) 0.095(7) 0.030(4) -0.006(4) -0.003(3) 0.013(5)
C53 0.054(5) 0.031(4) 0.108(8) -0.003(4) -0.009(6) 0.005(4)
C52 0.062(6) 0.055(5) 0.076(6) -0.012(5) -0.004(5) 0.013(4)
C44 0.039(4) 0.093(7) 0.061(5) -0.008(5) -0.002(4) -0.005(5)
C40 0.051(5) 0.080(7) 0.071(7) -0.005(5) 0.004(5) -0.017(5)
C42 0.033(4) 0.097(8) 0.080(7) 0.021(6) -0.012(4) -0.017(5)

loop_
_atom_type_symbol
_atom_type_description
_atom_type_scat_dispersion_real
_atom_type_scat_dispersion_imag
_atom_type_scat_source
C C 0.0181 0.0091 'International Tables Vol C Tables 4.2.6.8 and 6.1.1.4'
H H 0.0000 0.0000 'International Tables Vol C Tables 4.2.6.8 and 6.1.1.4'
N N 0.0311 0.0180 'International Tables Vol C Tables 4.2.6.8 and 6.1.1.4'
O O 0.0492 0.0322 'International Tables Vol C Tables 4.2.6.8 and 6.1.1.4'
V V 0.0687 2.1097 'International Tables Vol C Tables 4.2.6.8 and 6.1.1.4'

loop_
_geom_angle_atom_site_label_1
_geom_angle_atom_site_label_2
_geom_angle_atom_site_label_3
_geom_angle
_geom_angle_site_symmetry_1
_geom_angle_site_symmetry_3
_geom_angle_publ_flag
O2 V2 N2 104.76(11) . . ?
O2 V2 N3 104.17(11) . . ?
O2 V2 N4 103.64(11) . . ?
O2 V2 N1 104.30(11) . . ?
N3 V2 N2 85.94(9) . . ?
N3 V2 N1 151.51(10) . . ?
N4 V2 N2 151.60(10) . . ?
N4 V2 N3 87.51(9) . . ?
N4 V2 N1 86.72(9) . . ?
N1 V2 N2 86.00(9) . . ?
V1 V2 N2 69.18(19) . . ?
V1 V2 O2 173.9(2) . . ?
V1 V2 N3 76.72(18) . . ?
V1 V2 N4 82.42(19) . . ?
V1 V2 N1 74.87(18) . . ?
C8 N2 V2 126.29(18) . . ?
C8 N2 V1 125.3(2) . . ?
C11 N2 V2 126.24(19) . . ?
C11 N2 C8 105.4(2) . . ?
C11 N2 V1 126.0(2) . . ?
V1 N2 V2 28.30(10) . . ?
V2 N3 V1 27.82(10) . . ?
C13 N3 V2 126.06(19) . . ?
C13 N3 C16 105.8(2) . . ?
C13 N3 V1 124.2(2) . . ?
C16 N3 V2 125.60(18) . . ?
C16 N3 V1 127.5(2) . . ?
V2 N4 V1 27.20(9) . . ?
C18 N4 V2 125.96(19) . . ?
C18 N4 V1 125.5(2) . . ?
C1 N4 V2 125.39(19) . . ?
C1 N4 C18 105.7(2) . . ?
C1 N4 V1 126.8(2) . . ?
C6 N1 V2 126.50(18) . . ?
C6 N1 V1 122.67(19) . . ?
C3 N1 V2 125.32(19) . . ?
C3 N1 C6 106.1(2) . . ?
C3 N1 V1 128.4(2) . . ?
V1 N1 V2 27.94(10) . . ?
N2 C8 C7 125.5(3) . . ?
N2 C8 C9 110.3(2) . . ?
C7 C8 C9 124.2(3) . . ?
N2 C11 C10 110.2(2) . . ?
N2 C11 C12 125.9(3) . . ?
C12 C11 C10 123.9(3) . . ?
C8 C7 C33 117.7(2) . . ?
C6 C7 C8 124.2(3) . . ?
C6 C7 C33 118.0(2) . . ?
N1 C6 C7 126.0(2) . . ?
N1 C6 C5 109.3(2) . . ?
C7 C6 C5 124.7(3) . . ?
C13 C14 H25 126.4 . . ?
C15 C14 H25 126.4 . . ?
C15 C14 C13 107.2(2) . . ?
N3 C13 C14 109.8(3) . . ?
N3 C13 C12 125.4(3) . . ?
C12 C13 C14 124.7(2) . . ?
C3 C2 C2 117.4(3) . 2_656 ?
C3 C2 C1 124.0(2) . . ?
C1 C2 C2 118.6(3) . 2_656 ?
N1 C3 C2 126.1(3) . . ?
N1 C3 C4 109.6(2) . . ?
C2 C3 C4 124.3(3) . . ?
C11 C10 H15 126.4 . . ?
C9 C10 C11 107.1(2) . . ?
C9 C10 H15 126.4 . . ?
N3 C16 C17 125.8(3) . . ?
N3 C16 C15 109.4(2) . . ?
C17 C16 C15 124.8(3) . . ?
C27 C28 H19 119.6 . . ?
C27 C28 C29 120.9(3) . . ?
C29 C28 H19 119.6 . . ?
N4 C18 C17 125.6(3) . . ?
N4 C18 C19 110.0(2) . . ?
C17 C18 C19 124.4(3) . . ?
C11 C12 C13 123.9(3) . . ?
C11 C12 C27 116.2(3) . . ?
C13 C12 C27 119.8(2) . . ?
C38 C33 C7 119.5(3) . . ?
C34 C33 C7 121.6(3) . . ?
C34 C33 C38 118.9(3) . . ?
C8 C9 H14 126.5 . . ?
C10 C9 C8 107.0(3) . . ?
C10 C9 H14 126.5 . . ?
N4 C1 C2 125.3(3) . . ?
N4 C1 C20 109.9(3) . . ?
C2 C1 C20 124.8(3) . . ?
C16 C17 C18 124.6(3) . . ?
C16 C17 C21 117.7(3) . . ?
C18 C17 C21 117.6(3) . . ?
C28 C27 C12 120.0(3) . . ?
C32 C27 C28 119.0(3) . . ?
C32 C27 C12 120.8(3) . . ?
C3 C4 H3 126.5 . . ?
C5 C4 C3 107.1(2) . . ?
C5 C4 H3 126.5 . . ?
C6 C5 H4 126.0 . . ?
C4 C5 C6 107.9(3) . . ?
C4 C5 H4 126.0 . . ?
C14 C15 C16 107.7(3) . . ?
C14 C15 H26 126.1 . . ?
C16 C15 H26 126.1 . . ?
C18 C19 H36 126.5 . . ?
C20 C19 C18 106.9(3) . . ?
C20 C19 H36 126.5 . . ?
C28 C29 H20 120.1 . . ?
C30 C29 C28 119.7(3) . . ?
C30 C29 H20 120.1 . . ?
C38 C37 H11 120.0 . . ?
C36 C37 H11 120.0 . . ?
C36 C37 C38 120.1(3) . . ?
C1 C20 H37 126.3 . . ?
C19 C20 C1 107.5(3) . . ?
C19 C20 H37 126.3 . . ?
C34 C35 H9 119.9 . . ?
C36 C35 H9 119.9 . . ?
C36 C35 C34 120.2(3) . . ?
C33 C38 H12 119.8 . . ?
C37 C38 C33 120.4(3) . . ?
C37 C38 H12 119.8 . . ?
C33 C34 H8 119.8 . . ?
C35 C34 C33 120.4(3) . . ?
C35 C34 H8 119.8 . . ?
C37 C36 C35 120.0(3) . . ?
C37 C36 H10 120.0 . . ?
C35 C36 H10 120.0 . . ?
C22 C21 C17 120.5(3) . . ?
C26 C21 C17 120.6(4) . . ?
C26 C21 C22 118.9(3) . . ?
C29 C30 H21 120.1 . . ?
C31 C30 C29 119.7(3) . . ?
C31 C30 H21 120.1 . . ?
C27 C32 H23 120.0 . . ?
C27 C32 C31 120.1(3) . . ?
C31 C32 H23 120.0 . . ?
C30 C31 C32 120.6(3) . . ?
C30 C31 H22 119.7 . . ?
C32 C31 H22 119.7 . . ?
C45 C41 C48 119.7(5) . . ?
C45 C41 C40 51.8(5) . . ?
C45 C41 C42 60.4(6) . . ?
C48 C41 C40 171.3(6) . . ?
C42 C41 C48 59.2(6) . . ?
C42 C41 C40 112.2(7) . . ?
C46 C43 C45 119.3(5) . . ?
C46 C43 C42 63.2(6) . . ?
C44 C43 C45 70.5(6) . . ?
C44 C43 C46 170.2(7) . . ?
C44 C43 C42 126.5(7) . . ?
C42 C43 C45 56.1(5) . . ?
C21 C22 H34 119.2 . . ?
C23 C22 C21 121.7(4) . . ?
C23 C22 H34 119.2 . . ?
C25 C24 H32 118.1 . . ?
C23 C24 H32 118.1 . . ?
C23 C24 C25 123.8(4) . . ?
C21 C26 H30 120.0 . . ?
C21 C26 C25 120.1(4) . . ?
C25 C26 H30 120.0 . . ?
C24 C25 C26 117.7(4) . . ?
C24 C25 H31 121.2 . . ?
C26 C25 H31 121.2 . . ?
C22 C23 H33 121.0 . . ?
C24 C23 C22 117.9(4) . . ?
C24 C23 H33 121.0 . . ?
C46 C47 C42 58.6(6) . . ?
C48 C47 C46 119.3(5) . . ?
C48 C47 C42 60.7(6) . . ?
C45 C39 C44 62.4(5) . . ?
C40 C39 C45 55.4(6) . . ?
C40 C39 C44 117.9(8) . . ?
C41 C45 C43 121.5(5) . . ?
C41 C45 C39 125.3(5) . . ?
C41 C45 C44 173.4(6) . . ?
C41 C45 C42 61.7(6) . . ?
C43 C45 C39 113.2(5) . . ?
C43 C45 C44 52.0(5) . . ?
C39 C45 C44 61.2(5) . . ?
C40 C45 C41 76.1(6) . . ?
C40 C45 C43 162.4(7) . . ?
C40 C45 C39 49.2(5) . . ?
C40 C45 C44 110.5(7) . . ?
C40 C45 C42 137.7(9) . . ?
C42 C45 C43 59.8(6) . . ?
C42 C45 C39 172.9(8) . . ?
C42 C45 C44 111.8(8) . . ?
C43 C46 C47 120.0(6) . . ?
C43 C46 C42 58.9(5) . . ?
C42 C46 C47 61.2(6) . . ?
C47 C48 C41 120.2(6) . . ?
C47 C48 C42 65.6(6) . . ?
C42 C48 C41 54.6(5) . . ?
V2 V1 N2 82.5(2) . . ?
V2 V1 N3 75.47(19) . . ?
V2 V1 N4 70.37(18) . . ?
V2 V1 N1 77.19(19) . . ?
V2 V1 O1 173.9(6) . . ?
N2 V1 N3 88.79(15) . . ?
N2 V1 N4 152.9(2) . . ?
N2 V1 N1 89.76(15) . . ?
N3 V1 N4 84.45(14) . . ?
N1 V1 N3 152.6(2) . . ?
N1 V1 N4 84.47(14) . . ?
O1 V1 N2 103.2(5) . . ?
O1 V1 N3 102.4(5) . . ?
O1 V1 N4 103.9(5) . . ?
O1 V1 N1 104.6(5) . . ?
C49 C50 C54 34.6(4) . . ?
C51 C50 C54 88.6(6) . . ?
C51 C50 C49 120.3(7) . . ?
C50 C54 C51 42.8(4) . . ?
C50 C54 C53 123.5(6) . 2_656 ?
C50 C54 C52 82.9(5) . . ?
C54 C54 C50 149.2(10) 2_656 . ?
C54 C54 C49 39.6(5) 2_656 2_656 ?
C54 C54 C51 133.9(9) 2_656 . ?
C54 C54 C53 84.9(6) 2_656 . ?
C54 C54 C53 56.6(5) 2_656 2_656 ?
C54 C54 C52 98.3(6) 2_656 . ?
C49 C54 C50 70.0(9) . . ?
C49 C54 C50 119.1(7) 2_656 . ?
C49 C54 C54 91.8(9) . 2_656 ?
C49 C54 C49 52.4(11) . 2_656 ?
C49 C54 C51 109.7(10) . . ?
C49 C54 C51 143.4(6) 2_656 . ?
C49 C54 C53 119.7(7) 2_656 . ?
C49 C54 C53 94.1(7) 2_656 2_656 ?
C49 C54 C53 158.1(12) . . ?
C49 C54 C53 139.3(11) . 2_656 ?
C49 C54 C52 130.2(7) 2_656 . ?
C49 C54 C52 140.8(10) . . ?
C51 C54 C52 40.5(4) . . ?
C53 C54 C50 121.1(7) . . ?
C53 C54 C51 87.6(6) . . ?
C53 C54 C51 82.8(6) 2_656 . ?
C53 C54 C53 53.6(9) . 2_656 ?
C53 C54 C52 42.9(5) 2_656 . ?
C53 C54 C52 61.0(6) . . ?
C54 C49 C50 119.3(7) 2_656 . ?
C54 C49 C50 75.4(10) . . ?
C54 C49 C54 48.6(9) . 2_656 ?
C54 C49 C49 88.0(9) . 2_656 ?
C49 C49 C50 153.6(10) 2_656 . ?
C49 C49 C54 39.6(5) 2_656 2_656 ?
C50 C51 C54 48.6(4) . . ?
C50 C51 C52 119.7(8) . . ?
C52 C51 C54 71.7(6) . . ?
C54 C53 C54 38.5(6) . 2_656 ?
C54 C53 C53 73.1(6) . 2_656 ?
C54 C53 C52 120.8(9) . 2_656 ?
C54 C53 C52 77.7(6) . . ?
C54 C53 C52 87.9(6) 2_656 . ?
C53 C53 C54 53.3(5) 2_656 2_656 ?
C53 C53 C52 49.2(7) 2_656 . ?
C53 C53 C52 82.1(9) 2_656 2_656 ?
C52 C53 C54 83.8(7) 2_656 2_656 ?
C52 C53 C52 122.2(8) 2_656 . ?
C51 C52 C54 67.8(6) . . ?
C51 C52 C53 93.9(7) . . ?
C51 C52 C53 120.1(9) . 2_656 ?
C53 C52 C54 53.3(5) 2_656 . ?
C53 C52 C54 41.4(4) . . ?
C53 C52 C53 48.7(8) 2_656 . ?
C43 C44 C39 113.8(7) . . ?
C43 C44 C45 57.5(5) . . ?
C39 C44 C45 56.3(5) . . ?
C39 C40 C41 127.5(9) . . ?
C39 C40 C45 75.3(8) . . ?
C45 C40 C41 52.1(5) . . ?
C41 C42 C43 122.0(8) . . ?
C41 C42 C47 119.9(9) . . ?
C41 C42 C46 179.8(11) . . ?
C41 C42 C48 66.2(7) . . ?
C43 C42 C47 118.1(9) . . ?
C43 C42 C46 57.9(7) . . ?
C43 C42 C48 171.7(10) . . ?
C45 C42 C41 57.9(6) . . ?
C45 C42 C43 64.2(6) . . ?
C45 C42 C47 177.6(11) . . ?
C45 C42 C46 122.0(10) . . ?
C45 C42 C48 124.1(10) . . ?
C46 C42 C47 60.2(6) . . ?
C48 C42 C47 53.6(5) . . ?
C48 C42 C46 113.9(9) . . ?

loop_
_geom_bond_atom_site_label_1
_geom_bond_atom_site_label_2
_geom_bond_distance
_geom_bond_site_symmetry_2
_geom_bond_publ_flag
V2 N2 2.086(2) . ?
V2 O2 1.591(2) . ?
V2 N3 2.069(2) . ?
V2 N4 2.055(2) . ?
V2 N1 2.076(2) . ?
V2 V1 0.997(3) . ?
N2 C8 1.387(4) . ?
N2 C11 1.382(3) . ?
N2 V1 1.967(4) . ?
N3 C13 1.384(3) . ?
N3 C16 1.386(4) . ?
N3 V1 2.080(4) . ?
N4 C18 1.384(4) . ?
N4 C1 1.381(4) . ?
N4 V1 2.163(4) . ?
N1 C6 1.384(4) . ?
N1 C3 1.380(3) . ?
N1 V1 2.055(4) . ?
C8 C7 1.394(4) . ?
C8 C9 1.436(4) . ?
C11 C10 1.441(4) . ?
C11 C12 1.392(4) . ?
C7 C6 1.387(4) . ?
C7 C33 1.499(4) . ?
C6 C5 1.433(4) . ?
C14 H25 0.9500 . ?
C14 C13 1.434(4) . ?
C14 C15 1.348(4) . ?
C13 C12 1.399(4) . ?
C2 C2 1.495(5) 2_656 ?
C2 C3 1.391(4) . ?
C2 C1 1.397(4) . ?
C3 C4 1.441(4) . ?
C10 H15 0.9500 . ?
C10 C9 1.358(4) . ?
C16 C17 1.390(4) . ?
C16 C15 1.435(4) . ?
C28 H19 0.9500 . ?
C28 C27 1.388(4) . ?
C28 C29 1.389(4) . ?
C18 C17 1.394(4) . ?
C18 C19 1.439(4) . ?
C12 C27 1.499(4) . ?
C33 C38 1.393(4) . ?
C33 C34 1.392(4) . ?
C9 H14 0.9500 . ?
C1 C20 1.437(4) . ?
C17 C21 1.503(4) . ?
C27 C32 1.385(4) . ?
C4 H3 0.9500 . ?
C4 C5 1.343(4) . ?
C5 H4 0.9500 . ?
C15 H26 0.9500 . ?
C19 H36 0.9500 . ?
C19 C20 1.355(4) . ?
C29 H20 0.9500 . ?
C29 C30 1.382(5) . ?
C37 H11 0.9500 . ?
C37 C38 1.389(4) . ?
C37 C36 1.381(5) . ?
C20 H37 0.9500 . ?
C35 H9 0.9500 . ?
C35 C34 1.388(5) . ?
C35 C36 1.382(5) . ?
C38 H12 0.9500 . ?
C34 H8 0.9500 . ?
C36 H10 0.9500 . ?
C21 C22 1.405(5) . ?
C21 C26 1.366(6) . ?
C30 H21 0.9500 . ?
C30 C31 1.379(5) . ?
C32 H23 0.9500 . ?
C32 C31 1.392(4) . ?
C31 H22 0.9500 . ?
C41 C45 1.288(7) . ?
C41 C48 1.504(8) . ?
C41 C40 1.583(12) . ?
C41 C42 1.339(13) . ?
C43 C45 1.435(7) . ?
C43 C46 1.363(9) . ?
C43 C44 1.341(11) . ?
C43 C42 1.378(12) . ?
C22 H34 0.9500 . ?
C22 C23 1.386(5) . ?
C24 H32 0.9500 . ?
C24 C25 1.363(6) . ?
C24 C23 1.358(6) . ?
C26 H30 0.9500 . ?
C26 C25 1.442(6) . ?
C25 H31 0.9500 . ?
C23 H33 0.9500 . ?
C47 C46 1.461(11) . ?
C47 C48 1.304(10) . ?
C47 C42 1.474(11) . ?
C39 C45 1.506(7) . ?
C39 C44 1.586(13) . ?
C39 C40 1.179(11) . ?
C45 C44 1.604(11) . ?
C45 C40 1.282(13) . ?
C45 C42 1.323(12) . ?
C46 C42 1.436(14) . ?
C48 C42 1.412(13) . ?
V1 O1 1.583(13) . ?
C50 C54 1.490(9) . ?
C50 C49 1.446(10) . ?
C50 C51 1.349(11) . ?
C54 C54 1.027(15) 2_656 ?
C54 C49 0.874(11) . ?
C54 C49 1.369(10) 2_656 ?
C54 C51 1.986(11) . ?
C54 C53 1.644(12) 2_656 ?
C54 C53 1.378(12) . ?
C54 C52 2.038(13) . ?
C49 C49 1.086(19) 2_656 ?
C51 C52 1.393(14) . ?
C53 C53 1.38(2) 2_656 ?
C53 C52 1.394(13) 2_656 ?
C53 C52 1.824(14) . ?

loop_
_geom_torsion_atom_site_label_1
_geom_torsion_atom_site_label_2
_geom_torsion_atom_site_label_3
_geom_torsion_atom_site_label_4
_geom_torsion
_geom_torsion_site_symmetry_1
_geom_torsion_site_symmetry_2
_geom_torsion_site_symmetry_3
_geom_torsion_site_symmetry_4
_geom_torsion_publ_flag
V2 N2 C8 C7 15.3(4) . . . . ?
V2 N2 C8 C9 -165.52(19) . . . . ?
V2 N2 C11 C10 165.57(19) . . . . ?
V2 N2 C11 C12 -12.5(4) . . . . ?
V2 N3 C13 C14 -162.4(2) . . . . ?
V2 N3 C13 C12 20.8(4) . . . . ?
V2 N3 C16 C17 -15.9(4) . . . . ?
V2 N3 C16 C15 163.0(2) . . . . ?
V2 N4 C18 C17 17.4(4) . . . . ?
V2 N4 C18 C19 -160.6(2) . . . . ?
V2 N4 C1 C2 -21.6(4) . . . . ?
V2 N4 C1 C20 160.3(2) . . . . ?
V2 N1 C6 C7 -14.2(4) . . . . ?
V2 N1 C6 C5 164.7(2) . . . . ?
V2 N1 C3 C2 12.6(4) . . . . ?
V2 N1 C3 C4 -165.7(2) . . . . ?
N2 V2 V1 N3 -90.69(12) . . . . ?
N2 V2 V1 N4 -179.90(12) . . . . ?
N2 V2 V1 N1 91.46(12) . . . . ?
N2 C8 C7 C6 3.8(5) . . . . ?
N2 C8 C7 C33 -174.6(3) . . . . ?
N2 C8 C9 C10 0.7(3) . . . . ?
N2 C11 C10 C9 -0.8(3) . . . . ?
N2 C11 C12 C13 -5.1(5) . . . . ?
N2 C11 C12 C27 173.9(3) . . . . ?
N3 V2 V1 N2 90.69(12) . . . . ?
N3 V2 V1 N4 -89.22(10) . . . . ?
N3 V2 V1 N1 -177.85(13) . . . . ?
N3 C13 C12 C11 0.9(5) . . . . ?
N3 C13 C12 C27 -178.1(3) . . . . ?
N3 C16 C17 C18 1.7(5) . . . . ?
N3 C16 C17 C21 -177.7(3) . . . . ?
N3 C16 C15 C14 -0.6(4) . . . . ?
N4 V2 V1 N2 179.90(12) . . . . ?
N4 V2 V1 N3 89.22(10) . . . . ?
N4 V2 V1 N1 -88.63(10) . . . . ?
N4 C18 C17 C16 -2.4(5) . . . . ?
N4 C18 C17 C21 177.0(3) . . . . ?
N4 C18 C19 C20 0.0(4) . . . . ?
N4 C1 C20 C19 1.2(4) . . . . ?
N1 V2 V1 N2 -91.46(12) . . . . ?
N1 V2 V1 N3 177.85(13) . . . . ?
N1 V2 V1 N4 88.63(10) . . . . ?
N1 C6 C5 C4 0.4(4) . . . . ?
N1 C3 C4 C5 1.7(4) . . . . ?
C8 N2 C11 C10 1.1(3) . . . . ?
C8 N2 C11 C12 -176.9(3) . . . . ?
C8 C7 C6 N1 -4.4(5) . . . . ?
C8 C7 C6 C5 176.8(3) . . . . ?
C8 C7 C33 C38 67.8(4) . . . . ?
C8 C7 C33 C34 -114.1(3) . . . . ?
C11 N2 C8 C7 179.7(3) . . . . ?
C11 N2 C8 C9 -1.1(3) . . . . ?
C11 C10 C9 C8 0.1(3) . . . . ?
C11 C12 C27 C28 -85.7(3) . . . . ?
C11 C12 C27 C32 88.5(4) . . . . ?
C7 C8 C9 C10 179.9(3) . . . . ?
C7 C6 C5 C4 179.4(3) . . . . ?
C7 C33 C38 C37 178.6(3) . . . . ?
C7 C33 C34 C35 -177.7(3) . . . . ?
C6 N1 C3 C2 176.9(3) . . . . ?
C6 N1 C3 C4 -1.4(3) . . . . ?
C6 C7 C33 C38 -110.8(3) . . . . ?
C6 C7 C33 C34 67.3(4) . . . . ?
C14 C13 C12 C11 -175.6(3) . . . . ?
C14 C13 C12 C27 5.5(4) . . . . ?
C13 N3 C16 C17 -178.8(3) . . . . ?
C13 N3 C16 C15 0.1(3) . . . . ?
C13 C14 C15 C16 0.8(4) . . . . ?
C13 C12 C27 C28 93.3(4) . . . . ?
C13 C12 C27 C32 -92.4(4) . . . . ?
C2 C2 C3 N1 -177.8(3) 2_656 . . . ?
C2 C2 C3 C4 0.3(4) 2_656 . . . ?
C2 C2 C1 N4 -177.5(3) 2_656 . . . ?
C2 C2 C1 C20 0.3(4) 2_656 . . . ?
C2 C3 C4 C5 -176.6(3) . . . . ?
C2 C1 C20 C19 -176.9(3) . . . . ?
C3 N1 C6 C7 -178.3(3) . . . . ?
C3 N1 C6 C5 0.7(3) . . . . ?
C3 C2 C1 N4 -0.9(5) . . . . ?
C3 C2 C1 C20 176.9(3) . . . . ?
C3 C4 C5 C6 -1.3(4) . . . . ?
C10 C11 C12 C13 177.1(3) . . . . ?
C10 C11 C12 C27 -3.9(4) . . . . ?
C16 N3 C13 C14 0.4(3) . . . . ?
C16 N3 C13 C12 -176.5(3) . . . . ?
C16 C17 C21 C22 104.5(4) . . . . ?
C16 C17 C21 C26 -74.8(4) . . . . ?
C28 C27 C32 C31 1.0(5) . . . . ?
C28 C29 C30 C31 1.0(5) . . . . ?
C18 N4 C1 C2 176.9(3) . . . . ?
C18 N4 C1 C20 -1.2(3) . . . . ?
C18 C17 C21 C22 -75.0(4) . . . . ?
C18 C17 C21 C26 105.8(4) . . . . ?
C18 C19 C20 C1 -0.7(4) . . . . ?
C12 C11 C10 C9 177.4(3) . . . . ?
C12 C27 C32 C31 -173.3(3) . . . . ?
C33 C7 C6 N1 174.0(3) . . . . ?
C33 C7 C6 C5 -4.8(5) . . . . ?
C9 C8 C7 C6 -175.3(3) . . . . ?
C9 C8 C7 C33 6.3(4) . . . . ?
C1 N4 C18 C17 178.8(3) . . . . ?
C1 N4 C18 C19 0.7(3) . . . . ?
C1 C2 C3 N1 5.6(5) . . . . ?
C1 C2 C3 C4 -176.4(3) . . . . ?
C17 C16 C15 C14 178.3(3) . . . . ?
C17 C18 C19 C20 -178.1(3) . . . . ?
C17 C21 C22 C23 -179.5(3) . . . . ?
C17 C21 C26 C25 179.5(3) . . . . ?
C27 C28 C29 C30 -0.9(5) . . . . ?
C27 C32 C31 C30 -0.9(6) . . . . ?
C15 C14 C13 N3 -0.8(3) . . . . ?
C15 C14 C13 C12 176.1(3) . . . . ?
C15 C16 C17 C18 -177.0(3) . . . . ?
C15 C16 C17 C21 3.6(5) . . . . ?
C19 C18 C17 C16 175.4(3) . . . . ?
C19 C18 C17 C21 -5.2(5) . . . . ?
C29 C28 C27 C12 174.2(3) . . . . ?
C29 C28 C27 C32 -0.2(5) . . . . ?
C29 C30 C31 C32 -0.1(6) . . . . ?
C38 C33 C34 C35 0.4(4) . . . . ?
C38 C37 C36 C35 0.8(5) . . . . ?
C34 C33 C38 C37 0.5(4) . . . . ?
C34 C35 C36 C37 0.1(5) . . . . ?
C36 C37 C38 C33 -1.0(4) . . . . ?
C36 C35 C34 C33 -0.7(5) . . . . ?
C21 C22 C23 C24 -0.1(5) . . . . ?
C21 C26 C25 C24 0.2(6) . . . . ?
C41 C45 C40 C39 179.1(6) . . . . ?
C41 C45 C42 C43 -179.0(5) . . . . ?
C41 C45 C42 C46 -179.7(9) . . . . ?
C41 C45 C42 C48 -0.5(7) . . . . ?
C41 C48 C42 C47 179.6(6) . . . . ?
C41 C48 C42 C45 0.5(6) . . . . ?
C41 C48 C42 C46 179.8(9) . . . . ?
C43 C45 C44 C39 178.5(6) . . . . ?
C43 C45 C40 C41 176(2) . . . . ?
C43 C45 C40 C39 -5(2) . . . . ?
C43 C45 C42 C41 179.0(5) . . . . ?
C43 C45 C42 C46 -0.7(6) . . . . ?
C43 C45 C42 C48 178.5(10) . . . . ?
C43 C46 C42 C47 -178.4(6) . . . . ?
C43 C46 C42 C45 0.8(7) . . . . ?
C43 C46 C42 C48 -178.6(8) . . . . ?
C22 C21 C26 C25 0.2(6) . . . . ?
C26 C21 C22 C23 -0.2(5) . . . . ?
C25 C24 C23 C22 0.5(6) . . . . ?
C23 C24 C25 C26 -0.5(7) . . . . ?
C47 C46 C42 C43 178.4(6) . . . . ?
C47 C46 C42 C45 179.2(9) . . . . ?
C47 C46 C42 C48 -0.1(6) . . . . ?
C47 C48 C42 C41 -179.6(6) . . . . ?
C47 C48 C42 C45 -179.1(9) . . . . ?
C47 C48 C42 C46 0.2(6) . . . . ?
C39 C45 C44 C43 -178.5(6) . . . . ?
C39 C45 C40 C41 -179.1(6) . . . . ?
C45 C41 C48 C47 0.0(8) . . . . ?
C45 C41 C48 C42 -0.5(6) . . . . ?
C45 C41 C40 C39 -1.1(7) . . . . ?
C45 C41 C42 C43 1.0(6) . . . . ?
C45 C41 C42 C47 179.2(9) . . . . ?
C45 C41 C42 C48 179.5(6) . . . . ?
C45 C43 C46 C47 -2.3(8) . . . . ?
C45 C43 C46 C42 -0.7(6) . . . . ?
C45 C43 C44 C39 -1.4(5) . . . . ?
C45 C43 C42 C41 -1.0(5) . . . . ?
C45 C43 C42 C47 -179.1(9) . . . . ?
C45 C43 C42 C46 179.3(6) . . . . ?
C45 C39 C44 C43 1.4(5) . . . . ?
C45 C39 C40 C41 0.9(6) . . . . ?
C46 C43 C45 C41 1.7(7) . . . . ?
C46 C43 C45 C39 -177.7(5) . . . . ?
C46 C43 C45 C44 -179.2(7) . . . . ?
C46 C43 C45 C40 -174(2) . . . . ?
C46 C43 C45 C42 0.7(6) . . . . ?
C46 C43 C42 C41 179.7(9) . . . . ?
C46 C43 C42 C47 1.6(6) . . . . ?
C46 C43 C42 C45 -179.3(6) . . . . ?
C46 C47 C48 C41 -0.5(8) . . . . ?
C46 C47 C48 C42 -0.2(6) . . . . ?
C46 C47 C42 C41 -179.7(9) . . . . ?
C46 C47 C42 C43 -1.5(6) . . . . ?
C46 C47 C42 C48 179.8(7) . . . . ?
C48 C41 C45 C43 -0.5(7) . . . . ?
C48 C41 C45 C39 178.9(5) . . . . ?
C48 C41 C45 C40 178.1(6) . . . . ?
C48 C41 C45 C42 0.5(6) . . . . ?
C48 C41 C42 C43 -178.5(9) . . . . ?
C48 C41 C42 C47 -0.4(5) . . . . ?
C48 C41 C42 C45 -179.5(6) . . . . ?
C48 C47 C46 C43 1.7(9) . . . . ?
C48 C47 C46 C42 0.2(7) . . . . ?
C48 C47 C42 C41 0.4(6) . . . . ?
C48 C47 C42 C43 178.6(8) . . . . ?
C48 C47 C42 C46 -179.8(7) . . . . ?
V1 N2 C8 C7 -19.8(4) . . . . ?
V1 N2 C8 C9 159.4(2) . . . . ?
V1 N2 C11 C10 -159.2(2) . . . . ?
V1 N2 C11 C12 22.7(4) . . . . ?
V1 N3 C13 C14 163.5(2) . . . . ?
V1 N3 C13 C12 -13.4(4) . . . . ?
V1 N3 C16 C17 18.8(5) . . . . ?
V1 N3 C16 C15 -162.3(2) . . . . ?
V1 N4 C18 C17 -16.2(5) . . . . ?
V1 N4 C18 C19 165.7(2) . . . . ?
V1 N4 C1 C2 12.2(4) . . . . ?
V1 N4 C1 C20 -165.9(2) . . . . ?
V1 N1 C6 C7 19.5(4) . . . . ?
V1 N1 C6 C5 -161.5(2) . . . . ?
V1 N1 C3 C2 -22.3(4) . . . . ?
V1 N1 C3 C4 159.4(2) . . . . ?
C50 C54 C49 C54 154.6(10) . . . 2_656 ?
C50 C54 C49 C49 159.3(12) . . . 2_656 ?
C50 C54 C53 C54 -162.4(13) . . . 2_656 ?
C50 C54 C53 C53 -110.8(9) . . . 2_656 ?
C50 C54 C53 C52 -60.0(8) . . . . ?
C50 C54 C53 C52 179.6(8) . . . 2_656 ?
C50 C51 C52 C54 -8.2(7) . . . . ?
C50 C51 C52 C53 2.6(14) . . . 2_656 ?
C50 C51 C52 C53 -41.0(9) . . . . ?
C54 C50 C49 C54 -21.6(9) . . . 2_656 ?
C54 C50 C49 C49 -52.7(18) . . . 2_656 ?
C54 C50 C51 C52 10.4(9) . . . . ?
C54 C54 C49 C50 -154.6(10) 2_656 . . . ?
C54 C54 C49 C49 4.7(14) 2_656 . . 2_656 ?
C54 C54 C53 C53 51.6(10) 2_656 . . 2_656 ?
C54 C54 C53 C52 -17.9(13) 2_656 . . 2_656 ?
C54 C54 C53 C52 102.4(9) 2_656 . . . ?
C54 C51 C52 C53 10.7(9) . . . 2_656 ?
C54 C51 C52 C53 -32.8(5) . . . . ?
C54 C53 C52 C54 37.5(6) 2_656 . . . ?
C54 C53 C52 C51 49.4(7) . . . . ?
C54 C53 C52 C51 86.8(7) 2_656 . . . ?
C54 C53 C52 C53 -40.7(6) 2_656 . . 2_656 ?
C54 C53 C52 C53 -78.2(6) . . . 2_656 ?
C49 C50 C54 C54 56.9(12) . . . 2_656 ?
C49 C50 C54 C49 18.7(12) . . . 2_656 ?
C49 C50 C54 C51 157.4(10) . . . . ?
C49 C50 C54 C53 136.5(13) . . . 2_656 ?
C49 C50 C54 C53 -159.0(14) . . . . ?
C49 C50 C54 C52 151.2(10) . . . . ?
C49 C50 C51 C54 -14.6(7) . . . . ?
C49 C50 C51 C52 -4.2(12) . . . . ?
C49 C54 C49 C50 -159.3(12) 2_656 . . . ?
C49 C54 C49 C54 -4.7(15) 2_656 . . 2_656 ?
C49 C54 C53 C54 82(3) . . . 2_656 ?
C49 C54 C53 C54 19.8(7) 2_656 . . 2_656 ?
C49 C54 C53 C53 71.4(10) 2_656 . . 2_656 ?
C49 C54 C53 C53 134(3) . . . 2_656 ?
C49 C54 C53 C52 64(4) . . . 2_656 ?
C49 C54 C53 C52 122.2(8) 2_656 . . . ?
C49 C54 C53 C52 -175(3) . . . . ?
C49 C54 C53 C52 1.9(14) 2_656 . . 2_656 ?
C51 C50 C54 C54 -100.5(15) . . . 2_656 ?
C51 C50 C54 C49 -157.4(10) . . . . ?
C51 C50 C54 C49 -138.7(7) . . . 2_656 ?
C51 C50 C54 C53 43.6(9) . . . . ?
C51 C50 C54 C53 -20.9(8) . . . 2_656 ?
C51 C50 C54 C52 -6.2(5) . . . . ?
C51 C50 C49 C54 4.8(12) . . . 2_656 ?
C51 C50 C49 C54 26.4(12) . . . . ?
C51 C50 C49 C49 -26(3) . . . 2_656 ?
C51 C54 C49 C50 -16.1(7) . . . . ?
C51 C54 C49 C54 138.5(13) . . . 2_656 ?
C51 C54 C49 C49 143.2(9) . . . 2_656 ?
C51 C54 C53 C54 -134.5(10) . . . 2_656 ?
C51 C54 C53 C53 -82.9(7) . . . 2_656 ?
C51 C54 C53 C52 -32.1(5) . . . . ?
C51 C54 C53 C52 -152.5(10) . . . 2_656 ?
C53 C54 C49 C50 125(3) . . . . ?
C53 C54 C49 C50 -118.4(14) 2_656 . . . ?
C53 C54 C49 C54 -81(3) . . . 2_656 ?
C53 C54 C49 C54 36.2(10) 2_656 . . 2_656 ?
C53 C54 C49 C49 41(2) 2_656 . . 2_656 ?
C53 C54 C49 C49 -76(4) . . . 2_656 ?
C53 C54 C53 C54 -51.6(10) 2_656 . . 2_656 ?
C53 C54 C53 C52 50.8(6) 2_656 . . . ?
C53 C54 C53 C52 -69.6(11) 2_656 . . 2_656 ?
C53 C53 C52 C54 78.2(6) 2_656 . . . ?
C53 C53 C52 C51 127.5(8) 2_656 . . . ?
C52 C54 C49 C50 -49.1(15) . . . . ?
C52 C54 C49 C54 105.4(19) . . . 2_656 ?
C52 C54 C49 C49 110.1(15) . . . 2_656 ?
C52 C54 C53 C54 -102.4(9) . . . 2_656 ?
C52 C54 C53 C53 -50.8(6) . . . 2_656 ?
C52 C54 C53 C52 -120.3(11) . . . 2_656 ?
C52 C53 C52 C54 118.8(12) 2_656 . . . ?
C52 C53 C52 C51 168.1(9) 2_656 . . . ?
C52 C53 C52 C53 40.6(12) 2_656 . . 2_656 ?
C44 C43 C45 C41 -179.1(7) . . . . ?
C44 C43 C45 C39 1.4(5) . . . . ?
C44 C43 C45 C40 5(2) . . . . ?
C44 C43 C45 C42 179.9(7) . . . . ?
C44 C43 C42 C41 -1.1(11) . . . . ?
C44 C43 C42 C47 -179.2(6) . . . . ?
C44 C43 C42 C45 -0.1(8) . . . . ?
C44 C43 C42 C46 179.2(7) . . . . ?
C44 C39 C45 C41 179.3(7) . . . . ?
C44 C39 C45 C43 -1.3(5) . . . . ?
C44 C39 C45 C40 -179.7(8) . . . . ?
C44 C39 C40 C41 1.2(12) . . . . ?
C44 C39 C40 C45 0.3(8) . . . . ?
C44 C45 C40 C41 -179.4(6) . . . . ?
C44 C45 C40 C39 -0.3(7) . . . . ?
C44 C45 C42 C41 179.1(6) . . . . ?
C44 C45 C42 C43 0.1(6) . . . . ?
C44 C45 C42 C46 -0.6(10) . . . . ?
C44 C45 C42 C48 178.6(7) . . . . ?
C40 C41 C45 C43 -178.6(7) . . . . ?
C40 C41 C45 C39 0.8(6) . . . . ?
C40 C41 C45 C42 -177.6(7) . . . . ?
C40 C41 C42 C43 3.1(10) . . . . ?
C40 C41 C42 C47 -178.8(6) . . . . ?
C40 C41 C42 C45 2.0(6) . . . . ?
C40 C41 C42 C48 -178.4(5) . . . . ?
C40 C39 C45 C41 -1.0(7) . . . . ?
C40 C39 C45 C43 178.4(7) . . . . ?
C40 C39 C45 C44 179.7(7) . . . . ?
C40 C39 C44 C43 1.1(10) . . . . ?
C40 C39 C44 C45 -0.3(7) . . . . ?
C40 C45 C44 C43 -178.2(7) . . . . ?
C40 C45 C44 C39 0.2(6) . . . . ?
C40 C45 C42 C41 -3.5(10) . . . . ?
C40 C45 C42 C43 177.5(10) . . . . ?
C40 C45 C42 C46 176.8(9) . . . . ?
C40 C45 C42 C48 -4.0(15) . . . . ?
C42 C41 C45 C43 -1.0(6) . . . . ?
C42 C41 C45 C39 178.4(7) . . . . ?
C42 C41 C45 C40 177.6(7) . . . . ?
C42 C41 C48 C47 0.4(6) . . . . ?
C42 C41 C40 C39 -3.3(11) . . . . ?
C42 C41 C40 C45 -2.2(7) . . . . ?
C42 C43 C45 C41 1.0(6) . . . . ?
C42 C43 C45 C39 -178.5(7) . . . . ?
C42 C43 C45 C44 -179.9(7) . . . . ?
C42 C43 C45 C40 -174(2) . . . . ?
C42 C43 C46 C47 -1.6(6) . . . . ?
C42 C43 C44 C39 -1.3(10) . . . . ?
C42 C43 C44 C45 0.1(7) . . . . ?
C42 C47 C46 C43 1.6(6) . . . . ?
C42 C47 C48 C41 -0.4(6) . . . . ?
C42 C45 C44 C43 -0.1(6) . . . . ?
C42 C45 C44 C39 178.4(6) . . . . ?
C42 C45 C40 C41 3.1(9) . . . . ?
C42 C45 C40 C39 -177.7(9) . . . . ?
